data_8104497
loop_
_publ_author_name
'Eisenmann, B.'
'Hofmann, A.'

_publ_section_title
;
 Crystal structure of hexasodium di-mue-telluridobis(ditelluridoaluminate)
;
_journal_name_full 'Zeitschrift fuer Kristallographie (149,1979-)'
_journal_page_first 139
_journal_page_last 140
_journal_volume 197
_journal_year 1991
_chemical_formula_sum 'Al2 Na6 Te6'
_chemical_name_systematic 'Na6 Al2 Te6'
_space_group_IT_number 14
_symmetry_space_group_name_Hall '-P 2yn'
_symmetry_space_group_name_H-M 'P 1 21/n 1'
_cell_angle_alpha 90
_cell_angle_beta 90.368
_cell_angle_gamma 90
_cell_formula_units_Z 2
_cell_length_a 8.062
_cell_length_b 7.756
_cell_length_c 14.106
_cell_volume 882.014
_citation_journal_id_ASTM ZEKRDZ
_cod_data_source_file Eisenmann_ZEKRDZ_1991_1453.cif
_cod_data_source_block Al2Na6Te6
_cod_original_cell_volume 882.0141
_cod_original_sg_symbol_Hall '-P 2ybc (x-z,y,z)'
_cod_database_code 8104497

loop_
_symmetry_equiv_pos_as_xyz
x,y,z
-x+1/2,y+1/2,-z+1/2
-x,-y,-z
x-1/2,-y-1/2,z-1/2

loop_
_atom_site_label
_atom_site_type_symbol
_atom_site_fract_x
_atom_site_fract_y
_atom_site_fract_z
_atom_site_occupancy
_atom_site_U_iso_or_equiv
Te2 Te-2 0.9244 0.7419 0.2699 1 0.0
Na1 Na+1 0.2767 0.5229 0.2187 1 0.0
Te3 Te-2 0.1202 0.2576 0.0744 1 0.0
Na3 Na+1 0.7848 0.4993 0.1005 1 0.0
Te1 Te-2 0.0807 0.2976 0.4257 1 0.0
Na2 Na+1 0.6669 0.4992 0.3934 1 0.0
Al1 Al+3 0.4179 0.1406 0.0817 1 0.0
